data_7059432
loop_
_publ_author_name
'Yan, Tingou'
'Cheng, Guangbin'
'Yang, Hongwei'

_publ_section_title
;
 1,3,4-Oxadiazole based thermostable energetic materials: synthesis and
 structure--property relationship
;
_journal_issue 16
_journal_name_full 'New Journal of Chemistry'
_journal_page_first 6643
_journal_page_last 6651
_journal_paper_doi 10.1039/D0NJ00518E
_journal_volume 44
_journal_year 2020
_chemical_formula_moiety 'C4 H2 N4 O6, H2 O'
_chemical_formula_sum 'C4 H4 N4 O7'
_chemical_formula_weight 220.11
_space_group_crystal_system monoclinic
_space_group_IT_number 14
_space_group_name_Hall '-P 2ybc'
_space_group_name_H-M_alt 'P 1 21/c 1'
_atom_sites_solution_hydrogens mixed
_atom_sites_solution_primary dual
_audit_creation_date 2019-03-28
_audit_creation_method
;
Olex2 1.2
(compiled 2018.05.29 svn.r3508 for OlexSys, GUI svn.r5506)
;
_audit_update_record
;
2019-10-18 deposited with the CCDC.	2020-03-26 downloaded from the CCDC.
;
_cell_angle_alpha 90
_cell_angle_beta 99.010(8)
_cell_angle_gamma 90
_cell_formula_units_Z 4
_cell_length_a 8.5490(13)
_cell_length_b 10.1040(14)
_cell_length_c 9.1163(18)
_cell_measurement_reflns_used 3587
_cell_measurement_temperature 100
_cell_measurement_theta_max 26.061
_cell_measurement_theta_min 2.262
_cell_volume 777.7(2)
_computing_cell_refinement 'SAINT V8.38A (?, 2016)'
_computing_data_reduction 'SAINT V8.38A (?, 2016)'
_computing_molecular_graphics 'Olex2 (Dolomanov et al., 2009)'
_computing_publication_material 'Olex2 (Dolomanov et al., 2009)'
_computing_structure_refinement 'ShelXL (Sheldrick, 2015)'
_computing_structure_solution 'ShelXT (Sheldrick, 2015)'
_diffrn_ambient_temperature 100.0
_diffrn_measured_fraction_theta_full 0.991
_diffrn_measured_fraction_theta_max 0.852
_diffrn_measurement_device_type 'Bruker APEX-II CCD'
_diffrn_measurement_method '\f and \w scans'
_diffrn_radiation_type MoK\a
_diffrn_radiation_wavelength 0.71073
_diffrn_reflns_av_R_equivalents 0.0591
_diffrn_reflns_av_unetI/netI 0.0425
_diffrn_reflns_Laue_measured_fraction_full 0.991
_diffrn_reflns_Laue_measured_fraction_max 0.852
_diffrn_reflns_limit_h_max 11
_diffrn_reflns_limit_h_min -11
_diffrn_reflns_limit_k_max 12
_diffrn_reflns_limit_k_min -12
_diffrn_reflns_limit_l_max 10
_diffrn_reflns_limit_l_min -10
_diffrn_reflns_number 8057
_diffrn_reflns_point_group_measured_fraction_full 0.991
_diffrn_reflns_point_group_measured_fraction_max 0.852
_diffrn_reflns_theta_full 25.242
_diffrn_reflns_theta_max 27.704
_diffrn_reflns_theta_min 2.412
_diffrn_standards_number 0
_exptl_absorpt_coefficient_mu 0.182
_exptl_absorpt_correction_T_max 0.7453
_exptl_absorpt_correction_T_min 0.5444
_exptl_absorpt_correction_type multi-scan
_exptl_absorpt_process_details
'SADABS-2016/2 (Bruker,2016/2) was used for absorption correction. wR2(int) was 0.1268 before and 0.0754 after correction. The Ratio of minimum to maximum transmission is 0.7304. The \l/2 correction factor is Not present.'
_exptl_crystal_colour colourless
_exptl_crystal_colour_primary colourless
_exptl_crystal_density_diffrn 1.880
_exptl_crystal_description block
_exptl_crystal_F_000 448
_exptl_crystal_size_max 0.15
_exptl_crystal_size_mid 0.12
_exptl_crystal_size_min 0.08
_refine_diff_density_max 0.256
_refine_diff_density_min -0.322
_refine_diff_density_rms 0.064
_refine_ls_extinction_method none
_refine_ls_goodness_of_fit_ref 1.039
_refine_ls_hydrogen_treatment mixed
_refine_ls_matrix_type full
_refine_ls_number_parameters 147
_refine_ls_number_reflns 1545
_refine_ls_number_restraints 0
_refine_ls_restrained_S_all 1.039
_refine_ls_R_factor_all 0.0577
_refine_ls_R_factor_gt 0.0431
_refine_ls_shift/su_max 0.000
_refine_ls_shift/su_mean 0.000
_refine_ls_structure_factor_coef Fsqd
_refine_ls_weighting_details 'w=1/[\s^2^(Fo^2^)+(0.0487P)^2^+0.7151P] where P=(Fo^2^+2Fc^2^)/3'
_refine_ls_weighting_scheme calc
_refine_ls_wR_factor_gt 0.1018
_refine_ls_wR_factor_ref 0.1128
_reflns_Friedel_coverage 0.000
_reflns_number_gt 1257
_reflns_number_total 1545
_reflns_threshold_expression 'I > 2\s(I)'
_cod_data_source_file d0nj00518e2.cif
_cod_data_source_block 22019304_0m
_cod_depositor_comments
;Adding full bibliography for 7059427--7059434.cif.

 Adding full bibliography for 7059427--7059434.cif.
;
_cod_database_code 7059432
_shelx_shelxl_version_number 2018/3
_shelx_space_group_comment
;
The symmetry employed for this shelxl refinement is uniquely defined
by the following loop, which should always be used as a source of
symmetry information in preference to the above space-group names.
They are only intended as comments.
;
_shelx_estimated_absorpt_t_max 0.986
_shelx_estimated_absorpt_t_min 0.973
_olex2_refinement_description
;
1. Fixed Uiso
 At 1.2 times of:
  All N(H) groups
 At 1.5 times of:
  All O(H) groups
2.a Free rotating group:
 O7(H7A)
2.b Aromatic/amide H refined with riding coordinates:
 N1(H1)
;
_olex2_submission_special_instructions 'No special instructions were received'

loop_
_space_group_symop_operation_xyz
'x, y, z'
'-x, y+1/2, -z+1/2'
'-x, -y, -z'
'x, -y-1/2, z-1/2'

loop_
_atom_site_label
_atom_site_type_symbol
_atom_site_fract_x
_atom_site_fract_y
_atom_site_fract_z
_atom_site_U_iso_or_equiv
_atom_site_adp_type
_atom_site_occupancy
_atom_site_site_symmetry_order
_atom_site_calc_flag
_atom_site_refinement_flags_posn
_atom_site_refinement_flags_adp
_atom_site_refinement_flags_occupancy
_atom_site_disorder_assembly
_atom_site_disorder_group
O6 O 0.52558(18) 0.60632(14) 0.85925(18) 0.0215(4) Uani 1 1 d . . . . .
O5 O 0.51201(17) 0.40599(14) 0.74184(18) 0.0221(4) Uani 1 1 d . . . . .
O2 O 0.03856(17) 0.67281(15) 0.19108(17) 0.0244(4) Uani 1 1 d . . . . .
O4 O 0.31329(19) 0.30981(15) 0.40456(18) 0.0259(4) Uani 1 1 d . . . . .
O3 O 0.17019(19) 0.30817(15) 0.58423(19) 0.0271(4) Uani 1 1 d . . . . .
O1 O 0.02259(18) 0.46938(15) 0.2721(2) 0.0293(4) Uani 1 1 d . . . . .
N3 N 0.24685(19) 0.36367(17) 0.5003(2) 0.0183(4) Uani 1 1 d . . . . .
N1 N 0.3390(2) 0.70402(17) 0.5880(2) 0.0181(4) Uani 1 1 d . . . . .
H1 H 0.387815 0.768652 0.641529 0.022 Uiso 1 1 calc R . . . .
O7 O 0.7655(2) 0.51642(18) 1.0163(3) 0.0411(6) Uani 1 1 d . . . . .
H7A H 0.839667 0.569526 1.057617 0.062 Uiso 1 1 d G . . . .
N2 N 0.23623(19) 0.72482(17) 0.4610(2) 0.0187(4) Uani 1 1 d . . . . .
N4 N 0.0756(2) 0.58216(17) 0.2835(2) 0.0201(4) Uani 1 1 d . . . . .
C3 C 0.3598(2) 0.5747(2) 0.6251(2) 0.0173(5) Uani 1 1 d . . . . .
C1 C 0.1890(2) 0.6038(2) 0.4175(2) 0.0177(5) Uani 1 1 d . . . . .
C2 C 0.2622(2) 0.5069(2) 0.5149(2) 0.0174(5) Uani 1 1 d . . . . .
C4 C 0.4742(2) 0.5212(2) 0.7502(2) 0.0184(5) Uani 1 1 d . . . . .
H7B H 0.794(4) 0.447(3) 1.054(3) 0.044(9) Uiso 1 1 d . . . . .
H6 H 0.604(4) 0.569(3) 0.915(4) 0.060(10) Uiso 1 1 d . . . . .

loop_
_atom_site_aniso_label
_atom_site_aniso_U_11
_atom_site_aniso_U_22
_atom_site_aniso_U_33
_atom_site_aniso_U_23
_atom_site_aniso_U_13
_atom_site_aniso_U_12
O6 0.0156(7) 0.0172(8) 0.0291(9) -0.0016(7) -0.0042(7) 0.0006(6)
O5 0.0174(7) 0.0150(8) 0.0320(9) -0.0006(6) -0.0017(7) 0.0020(6)
O2 0.0186(8) 0.0223(8) 0.0300(9) 0.0066(7) -0.0032(7) 0.0014(6)
O4 0.0247(8) 0.0183(8) 0.0347(10) -0.0043(7) 0.0049(7) 0.0019(6)
O3 0.0241(8) 0.0184(8) 0.0399(10) 0.0039(7) 0.0079(8) -0.0037(6)
O1 0.0218(8) 0.0174(8) 0.0444(11) -0.0013(7) -0.0078(7) -0.0048(6)
N3 0.0143(8) 0.0148(9) 0.0245(10) 0.0005(7) -0.0016(8) -0.0009(7)
N1 0.0135(8) 0.0136(9) 0.0257(10) -0.0001(7) -0.0019(7) -0.0008(6)
O7 0.0228(9) 0.0167(9) 0.0743(15) 0.0026(9) -0.0220(9) -0.0002(7)
N2 0.0122(8) 0.0163(9) 0.0265(10) 0.0013(7) -0.0007(8) 0.0002(6)
N4 0.0137(8) 0.0175(9) 0.0281(11) 0.0016(8) -0.0001(8) 0.0006(7)
C3 0.0138(9) 0.0139(10) 0.0242(12) 0.0000(8) 0.0026(9) 0.0001(7)
C1 0.0112(9) 0.0174(10) 0.0233(11) -0.0008(8) -0.0009(8) 0.0003(8)
C2 0.0135(9) 0.0142(10) 0.0241(12) -0.0007(8) 0.0019(8) 0.0000(7)
C4 0.0136(9) 0.0192(11) 0.0224(11) 0.0012(9) 0.0027(9) -0.0014(8)

loop_
_atom_type_symbol
_atom_type_description
_atom_type_scat_dispersion_real
_atom_type_scat_dispersion_imag
_atom_type_scat_source
C C 0.0033 0.0016 'International Tables Vol C Tables 4.2.6.8 and 6.1.1.4'
H H 0.0000 0.0000 'International Tables Vol C Tables 4.2.6.8 and 6.1.1.4'
N N 0.0061 0.0033 'International Tables Vol C Tables 4.2.6.8 and 6.1.1.4'
O O 0.0106 0.0060 'International Tables Vol C Tables 4.2.6.8 and 6.1.1.4'

loop_
_geom_angle_atom_site_label_1
_geom_angle_atom_site_label_2
_geom_angle_atom_site_label_3
_geom_angle
_geom_angle_site_symmetry_1
_geom_angle_site_symmetry_3
_geom_angle_publ_flag
C4 O6 H6 107(2) . . ?
O4 N3 C2 117.10(17) . . ?
O3 N3 O4 126.20(18) . . ?
O3 N3 C2 116.70(18) . . ?
N2 N1 H1 123.1 . . ?
C3 N1 H1 123.1 . . ?
C3 N1 N2 113.85(17) . . ?
H7A O7 H7B 101.6 . . ?
C1 N2 N1 103.79(16) . . ?
O2 N4 C1 121.42(17) . . ?
O1 N4 O2 124.93(18) . . ?
O1 N4 C1 113.65(17) . . ?
N1 C3 C2 104.83(18) . . ?
N1 C3 C4 126.00(19) . . ?
C2 C3 C4 128.97(19) . . ?
N2 C1 N4 121.42(18) . . ?
N2 C1 C2 111.65(19) . . ?
C2 C1 N4 126.92(18) . . ?
C3 C2 N3 126.37(19) . . ?
C3 C2 C1 105.87(18) . . ?
C1 C2 N3 127.67(19) . . ?
O6 C4 C3 115.98(18) . . ?
O5 C4 O6 127.2(2) . . ?
O5 C4 C3 116.81(19) . . ?

loop_
_geom_bond_atom_site_label_1
_geom_bond_atom_site_label_2
_geom_bond_distance
_geom_bond_site_symmetry_2
_geom_bond_publ_flag
O6 C4 1.336(3) . ?
O6 H6 0.86(4) . ?
O5 C4 1.213(3) . ?
O2 N4 1.251(2) . ?
O4 N3 1.239(2) . ?
O3 N3 1.219(2) . ?
O1 N4 1.225(2) . ?
N3 C2 1.458(3) . ?
N1 H1 0.8800 . ?
N1 N2 1.356(2) . ?
N1 C3 1.355(3) . ?
O7 H7A 0.8699 . ?
O7 H7B 0.80(3) . ?
N2 C1 1.329(3) . ?
N4 C1 1.452(3) . ?
C3 C2 1.382(3) . ?
C3 C4 1.484(3) . ?
C1 C2 1.401(3) . ?
